data_4063225
loop_
_publ_author_name
'Zhen Tang'
'Yasuo Nomura'
'Youichi Ishii'
'Yasushi Mizobe'
'Masanobu Hidai'

_publ_section_title
;
 The Hydrosulfido-Bridged Diiridium and Dirhodium Complexes
 [Cp*MCl(\m2-SH)2MCp*Cl] (M \\db Ir, Rh; Cp* \\db \m5-C5Me5) as
 Versatile Precursors for Tri- and Tetranuclear Sulfido Clusters
;
_journal_issue 2
_journal_name_full Organometallics
_journal_page_first 151
_journal_page_last 154
_journal_paper_doi 10.1021/om960769d
_journal_volume 16
_journal_year 1997
_space_group_IT_number 14
_symmetry_cell_setting monoclinic
_symmetry_space_group_name_Hall '-P 2ybc'
_symmetry_space_group_name_H-M 'P 1 21/c 1'
_audit_creation_date 'Thu Aug 15 16:01:04 1996'
_audit_creation_method 'from TEXRAY.INF file'
_cell_angle_alpha 89
_cell_angle_beta 90.19(2)
_cell_angle_gamma 89
_cell_formula_units_Z 4.00
_cell_length_a 10.737(3)
_cell_length_b 11.115(3)
_cell_length_c 32.890(4)
_cell_measurement_reflns_used 25
_cell_measurement_temperature 20.0
_cell_measurement_theta_max 37.28
_cell_measurement_theta_min 32.51
_cell_volume 3924(2)
_computing_cell_refinement 'MSC/AFC Diffractometer Control'
_computing_data_collection 'MSC/AFC Diffractometer Control'
_computing_data_reduction 'teXsan: PROCESS (MSC)'
_computing_publication_material 'teXsan: FINISH (MSC)'
_computing_structure_refinement 'teXsan: LS (MSC)'
_diffrn_ambient_temperature 20.0
_diffrn_measurement_device AFC7R
_diffrn_measurement_method 'omega/2-theta scans'
_diffrn_radiation_monochromator graphite
_diffrn_radiation_source 'X-ray tube'
_diffrn_radiation_type MoKalpha
_diffrn_radiation_wavelength 0.7107
_diffrn_reflns_av_R_equivalents 2.13
_diffrn_reflns_number 7433
_diffrn_standards_interval_count 150
_diffrn_standards_number 3
_exptl_absorpt_coefficient_mu_cm 78.690
_exptl_absorpt_correction_T_max 1.000
_exptl_absorpt_correction_T_min 0.739
_exptl_absorpt_correction_type empirical
_exptl_crystal_colour brown
_exptl_crystal_density_diffrn 2.051
_exptl_crystal_description prismatic
_exptl_crystal_size_max 0.300
_exptl_crystal_size_mid 0.250
_exptl_crystal_size_min 0.200
_refine_diff_density_max -1.10470
_refine_diff_density_min 1.45530
_refine_ls_extinction_coef 1.24082
_refine_ls_extinction_method Zachariasen_type_2_Gaussian_isotropic
_refine_ls_goodness_of_fit_obs 1.560
_refine_ls_matrix_type full
_refine_ls_number_parameters 398
_refine_ls_number_reflns 4985
_refine_ls_number_restraints 0
_refine_ls_R_factor_obs 0.0360
_refine_ls_shift/esd_max 0.0570
_refine_ls_structure_factor_coef F
_refine_ls_weighting_scheme sigma
_refine_ls_wR_factor_obs 0.0300
_cod_depositor_comments
;
The following automatic conversions were performed:

'_atom_site_thermal_displace_type' tag value 'Uij' was replaced with
'Uani' value 98 times.

Automatic conversion script
Id: cif_fix_values 1646 2011-03-28 12:23:43Z adriana 
;
_cod_original_sg_symbol_H-M 'P 21/c     '
_cod_database_code 4063225

loop_
_symmetry_equiv_pos_as_xyz
'   +x,   +y,   +z'
'   -x,1/2+y,1/2-z'
'   -x,   -y,   -z'
'   +x,1/2-y,1/2+z'

loop_
_atom_site_aniso_label
_atom_site_aniso_U_11
_atom_site_aniso_U_22
_atom_site_aniso_U_33
_atom_site_aniso_U_12
_atom_site_aniso_U_13
_atom_site_aniso_U_23
Ir1 0.0322(2) 0.0373(2) 0.0412(2) -0.0020(2) 0.0017(2) -0.0020(2)
Ir2 0.0270(2) 0.0419(2) 0.0362(2) -0.0019(2) -0.0016(2) 0.0005(2)
Rh1 0.0292(4) 0.0432(5) 0.0356(4) -0.0012(4) -0.0017(3) 0.0025(4)
Rh2 0.0438(5) 0.0558(6) 0.0449(5) -0.0039(4) -0.0015(4) 0.0029(4)
Cl1 0.090(3) 0.121(3) 0.108(3) 0.053(3) 0.023(2) 0.025(3)
Cl2 0.106(3) 0.101(3) 0.055(2) -0.037(2) -0.013(2) 0.020(2)
S1 0.032(1) 0.044(2) 0.036(1) 0.000(1) 0.004(1) -0.001(1)
S2 0.033(1) 0.050(2) 0.038(1) 0.000(1) 0.005(1) -0.004(1)
C1 0.10(1) 0.040(7) 0.049(7) -0.034(7) 0.038(7) -0.018(6)
C2 0.056(8) 0.043(7) 0.063(8) -0.023(6) -0.011(6) -0.009(6)
C3 0.046(7) 0.037(6) 0.050(7) -0.011(5) -0.004(5) -0.005(5)
C4 0.071(9) 0.031(7) 0.10(1) 0.001(6) -0.027(8) 0.008(7)
C5 0.059(9) 0.048(8) 0.083(10) -0.001(6) 0.008(8) -0.005(7)
C6 0.20(2) 0.10(1) 0.063(9) -0.08(1) 0.06(1) -0.044(9)
C7 0.082(10) 0.10(1) 0.075(9) -0.045(9) -0.038(8) 0.018(8)
C8 0.077(9) 0.063(8) 0.054(7) -0.023(7) 0.009(7) -0.002(6)
C9 0.071(10) 0.09(1) 0.13(1) -0.021(8) -0.043(9) 0.049(10)
C10 0.08(1) 0.058(10) 0.25(2) 0.012(8) 0.04(1) -0.01(1)
C11 0.031(6) 0.089(10) 0.048(7) -0.017(6) -0.012(5) 0.000(7)
C12 0.038(7) 0.078(9) 0.066(8) 0.008(6) -0.024(6) -0.022(7)
C13 0.032(6) 0.12(1) 0.036(6) -0.023(7) 0.002(5) 0.005(8)
C14 0.057(8) 0.055(9) 0.09(1) -0.027(7) -0.032(7) 0.016(7)
C15 0.038(7) 0.068(9) 0.064(8) 0.001(6) -0.021(6) -0.019(7)
C16 0.10(1) 0.13(1) 0.056(8) -0.034(10) -0.033(8) 0.029(9)
C17 0.065(10) 0.11(1) 0.17(2) 0.049(9) -0.044(10) -0.04(1)
C18 0.067(10) 0.29(2) 0.058(9) -0.09(1) 0.012(7) -0.02(1)
C19 0.16(2) 0.08(1) 0.14(1) -0.06(1) -0.07(1) 0.03(1)
C20 0.08(1) 0.15(2) 0.12(1) 0.01(1) -0.010(9) -0.07(1)
C21 0.030(6) 0.074(9) 0.068(8) 0.018(6) 0.007(6) 0.022(7)
C22 0.049(7) 0.050(7) 0.069(8) 0.016(6) -0.003(6) 0.010(6)
C23 0.09(1) 0.055(9) 0.13(1) 0.005(8) -0.014(10) 0.019(9)
C24 0.17(2) 0.07(1) 0.13(1) 0.01(1) 0.05(1) 0.05(1)
C25 0.051(8) 0.09(1) 0.068(9) 0.005(7) 0.003(6) 0.033(8)
C26 0.064(9) 0.10(1) 0.045(7) 0.007(8) -0.005(6) 0.011(7)
C27 0.056(9) 0.26(2) 0.053(9) 0.00(1) -0.019(7) -0.01(1)
C28 0.044(8) 0.14(1) 0.09(1) 0.007(8) -0.023(7) 0.020(10)
C29 0.059(8) 0.077(10) 0.071(9) -0.008(7) 0.011(7) -0.010(7)
C30 0.067(9) 0.067(9) 0.09(1) 0.002(8) 0.026(8) -0.009(8)
C31 0.037(8) 0.11(1) 0.15(2) 0.005(8) -0.006(9) -0.02(1)
C32 0.09(1) 0.070(10) 0.10(1) -0.005(8) -0.058(9) 0.010(9)
C33 0.071(9) 0.042(7) 0.053(7) 0.007(6) -0.016(6) -0.002(6)
C34 0.058(8) 0.065(8) 0.041(6) 0.006(7) -0.013(5) 0.014(6)
C35 0.11(1) 0.065(9) 0.068(9) -0.024(9) -0.015(8) 0.008(8)
C36 0.09(1) 0.059(9) 0.083(10) -0.009(8) 0.004(8) -0.022(8)

loop_
_atom_site_label
_atom_site_fract_x
_atom_site_fract_y
_atom_site_fract_z
_atom_site_U_iso_or_equiv
_atom_site_thermal_displace_type
Ir1 0.17757(4) 0.45943(4) 0.40034(1) 0.0369 Uani
Ir2 0.00898(3) 0.27466(4) 0.37454(1) 0.0351 Uani
Rh1 0.20709(7) 0.21705(7) 0.43205(2) 0.0360 Uani
Rh2 0.62892(8) 0.84808(8) 0.31610(3) 0.0482 Uani
Cl1 0.7895(3) 0.7239(4) 0.2910(1) 0.1062 Uani
Cl2 0.6542(3) 0.7641(3) 0.38196(9) 0.0874 Uani
S1 0.2206(2) 0.2853(2) 0.36619(7) 0.0372 Uani
S2 0.0434(2) 0.3480(2) 0.43868(7) 0.0404 Uani
C1 0.222(1) 0.6151(9) 0.4360(3) 0.0624 Uani
C2 0.328(1) 0.5801(9) 0.4136(4) 0.0543 Uani
C3 0.3042(10) 0.5876(9) 0.3725(3) 0.0442 Uani
C4 0.179(1) 0.6303(10) 0.3680(4) 0.0669 Uani
C5 0.130(1) 0.645(1) 0.4062(4) 0.0634 Uani
C6 0.214(2) 0.623(1) 0.4819(4) 0.1215 Uani
C7 0.453(1) 0.542(1) 0.4318(4) 0.0849 Uani
C8 0.394(1) 0.5618(10) 0.3384(3) 0.0646 Uani
C9 0.113(1) 0.654(1) 0.3279(4) 0.0967 Uani
C10 0.003(1) 0.694(1) 0.4172(6) 0.1286 Uani
C11 -0.0937(9) 0.286(1) 0.3172(3) 0.0558 Uani
C12 -0.1708(10) 0.320(1) 0.3499(4) 0.0606 Uani
C13 -0.1850(10) 0.220(1) 0.3763(3) 0.0618 Uani
C14 -0.110(1) 0.126(1) 0.3608(4) 0.0662 Uani
C15 -0.0565(10) 0.165(1) 0.3239(4) 0.0566 Uani
C16 -0.059(1) 0.362(1) 0.2813(4) 0.0961 Uani
C17 -0.242(1) 0.437(1) 0.3554(5) 0.1169 Uani
C18 -0.264(1) 0.212(2) 0.4139(4) 0.1395 Uani
C19 -0.096(2) 0.001(1) 0.3769(5) 0.1279 Uani
C20 0.023(1) 0.091(1) 0.2953(4) 0.1137 Uani
C21 0.3945(9) 0.151(1) 0.4313(3) 0.0573 Uani
C22 0.320(1) 0.061(1) 0.4203(3) 0.0560 Uani
C23 0.281(1) -0.046(1) 0.4446(5) 0.0916 Uani
C24 0.183(2) -0.020(1) 0.4758(5) 0.1207 Uani
C25 0.152(1) 0.108(1) 0.4837(4) 0.0685 Uani
C26 0.235(1) 0.196(1) 0.4969(3) 0.0683 Uani
C27 0.366(1) 0.172(2) 0.5069(4) 0.1234 Uani
C28 0.451(1) 0.167(1) 0.4736(4) 0.0891 Uani
C29 0.530(1) 0.996(1) 0.3388(4) 0.0691 Uani
C30 0.449(1) 0.904(1) 0.3311(4) 0.0757 Uani
C31 0.362(1) 0.901(1) 0.2940(5) 0.0984 Uani
C32 0.431(1) 0.920(1) 0.2543(4) 0.0870 Uani
C33 0.563(1) 0.8866(9) 0.2565(3) 0.0556 Uani
C34 0.659(1) 0.969(1) 0.2677(3) 0.0548 Uani
C35 0.636(1) 1.095(1) 0.2791(4) 0.0818 Uani
C36 0.540(1) 1.110(1) 0.3132(4) 0.0758 Uani
H1 0.1465 0.5748 0.4911 0.1301 Uani
H2 0.2891 0.5962 0.4937 0.1301 Uani
H3 0.1990 0.7047 0.4895 0.1301 Uani
H4 0.5167 0.5948 0.4227 0.0871 Uani
H5 0.4485 0.5447 0.4606 0.0871 Uani
H6 0.4720 0.4621 0.4234 0.0871 Uani
H7 0.3546 0.5776 0.3131 0.0674 Uani
H8 0.4652 0.6121 0.3412 0.0674 Uani
H9 0.4189 0.4800 0.3395 0.0674 Uani
H10 0.1069 0.5811 0.3130 0.1016 Uani
H11 0.0322 0.6846 0.3331 0.1016 Uani
H12 0.1593 0.7112 0.3127 0.1016 Uani
H13 -0.0434 0.7094 0.3930 0.1502 Uani
H14 -0.0406 0.6357 0.4330 0.1502 Uani
H15 0.0115 0.7658 0.4323 0.1502 Uani
H16 -0.0871 0.3240 0.2570 0.1067 Uani
H17 -0.0962 0.4386 0.2837 0.1067 Uani
H18 0.0292 0.3702 0.2803 0.1067 Uani
H19 -0.3282 0.4222 0.3536 0.1412 Uani
H20 -0.2221 0.4706 0.3812 0.1412 Uani
H21 -0.2177 0.4923 0.3347 0.1412 Uani
H22 -0.3234 0.1499 0.4108 0.1446 Uani
H23 -0.2118 0.1951 0.4367 0.1446 Uani
H24 -0.3050 0.2867 0.4182 0.1446 Uani
H25 -0.0404 -0.0424 0.3602 0.1440 Uani
H26 -0.0656 0.0041 0.4039 0.1440 Uani
H27 -0.1756 -0.0375 0.3766 0.1440 Uani
H28 0.1013 0.1294 0.2919 0.1208 Uani
H29 0.0347 0.0131 0.3062 0.1208 Uani
H30 -0.0178 0.0853 0.2696 0.1208 Uani
H31 0.4140 0.2100 0.4114 0.0686 Uani
H32 0.2869 0.0654 0.3935 0.0673 Uani
H33 0.2496 -0.1048 0.4265 0.1157 Uani
H34 0.3528 -0.0762 0.4582 0.1157 Uani
H35 0.1092 -0.0588 0.4674 0.1440 Uani
H36 0.2112 -0.0534 0.5009 0.1440 Uani
H37 0.0686 0.1320 0.4791 0.0857 Uani
H38 0.2050 0.2763 0.4996 0.0894 Uani
H39 0.3938 0.2330 0.5248 0.1372 Uani
H40 0.3694 0.0961 0.5203 0.1372 Uani
H41 0.5059 0.1014 0.4782 0.0997 Uani
H42 0.4969 0.2400 0.4736 0.0997 Uani
H43 0.5828 0.9894 0.3618 0.0789 Uani
H44 0.4462 0.8389 0.3496 0.0827 Uani
H45 0.3223 0.8245 0.2933 0.1258 Uani
H46 0.3010 0.9621 0.2971 0.1258 Uani
H47 0.3913 0.8732 0.2339 0.1566 Uani
H48 0.4247 1.0031 0.2473 0.1566 Uani
H49 0.5853 0.8063 0.2501 0.0710 Uani
H50 0.7430 0.9405 0.2678 0.0713 Uani
H51 0.7123 1.1300 0.2879 0.1096 Uani
H52 0.6064 1.1371 0.2558 0.1096 Uani
H53 0.4612 1.1268 0.3015 0.0952 Uani
H54 0.5647 1.1745 0.3303 0.0901 Uani

loop_
_atom_type_symbol
_atom_type_oxidation_number
_atom_type_number_in_cell
_atom_type_scat_dispersion_real
_atom_type_scat_dispersion_imag
_atom_type_scat_source
C 0 144 0.003 0.002 'International Tables'
H 0 216 0.000 0.000 'International Tables'
Rh 0 8 -1.118 0.919 'International Tables'
Ir 0 8 -1.444 7.990 'International Tables'
S 0 8 0.125 0.123 'International Tables'
Cl 0 8 0.148 0.159 'International Tables'

loop_
_geom_angle_atom_site_label_1
_geom_angle_atom_site_label_2
_geom_angle_atom_site_label_3
_geom_angle
_geom_angle_publ_flag
Ir(2) Ir(1) Rh(1) 60.64(2) yes
Ir(2) Ir(1) S(1) 51.37(6) yes
Ir(2) Ir(1) S(2) 51.33(6) yes
Ir(2) Ir(1) C(1) 151.8(3) yes
Ir(2) Ir(1) C(2) 169.7(3) yes
Ir(2) Ir(1) C(3) 137.8(3) yes
Ir(2) Ir(1) C(4) 119.2(3) yes
Ir(2) Ir(1) C(5) 124.6(3) yes
Rh(1) Ir(1) S(1) 50.90(6) yes
Rh(1) Ir(1) S(2) 50.73(7) yes
Rh(1) Ir(1) C(1) 121.9(3) yes
Rh(1) Ir(1) C(2) 115.2(3) yes
Rh(1) Ir(1) C(3) 133.7(3) yes
Rh(1) Ir(1) C(4) 169.4(4) yes
Rh(1) Ir(1) C(5) 152.8(4) yes
S(1) Ir(1) S(2) 86.60(9) yes
S(1) Ir(1) C(1) 155.1(4) yes
S(1) Ir(1) C(2) 118.4(3) yes
S(1) Ir(1) C(3) 102.7(3) yes
S(1) Ir(1) C(4) 119.8(4) yes
S(1) Ir(1) C(5) 155.7(4) yes
S(2) Ir(1) C(1) 106.1(3) yes
S(2) Ir(1) C(2) 134.8(3) yes
S(2) Ir(1) C(3) 170.1(3) yes
S(2) Ir(1) C(4) 138.6(4) yes
S(2) Ir(1) C(5) 108.8(3) yes
C(1) Ir(1) C(2) 38.5(4) yes
C(1) Ir(1) C(3) 64.0(4) yes
C(1) Ir(1) C(4) 63.9(4) yes
C(1) Ir(1) C(5) 39.1(4) yes
C(2) Ir(1) C(3) 37.2(4) yes
C(2) Ir(1) C(4) 63.0(4) yes
C(2) Ir(1) C(5) 63.9(4) yes
C(3) Ir(1) C(4) 38.4(4) yes
C(3) Ir(1) C(5) 63.6(4) yes
C(4) Ir(1) C(5) 37.2(4) yes
Ir(1) Ir(2) Rh(1) 60.39(3) yes
Ir(1) Ir(2) S(1) 51.17(6) yes
Ir(1) Ir(2) S(2) 51.12(6) yes
Ir(1) Ir(2) C(11) 122.2(3) yes
Ir(1) Ir(2) C(12) 120.5(3) yes
Ir(1) Ir(2) C(13) 142.9(4) yes
Ir(1) Ir(2) C(14) 173.8(3) yes
Ir(1) Ir(2) C(15) 146.1(3) yes
Rh(1) Ir(2) S(1) 50.75(6) yes
Rh(1) Ir(2) S(2) 50.58(7) yes
Rh(1) Ir(2) C(11) 159.7(3) yes
Rh(1) Ir(2) C(12) 161.5(3) yes
Rh(1) Ir(2) C(13) 128.3(3) yes
Rh(1) Ir(2) C(14) 113.7(3) yes
Rh(1) Ir(2) C(15) 127.3(3) yes
S(1) Ir(2) S(2) 86.29(8) yes
S(1) Ir(2) C(11) 113.0(3) yes
S(1) Ir(2) C(12) 146.2(4) yes
S(1) Ir(2) C(13) 165.7(4) yes
S(1) Ir(2) C(14) 127.4(4) yes
S(1) Ir(2) C(15) 104.7(3) yes
S(2) Ir(2) C(11) 148.8(4) yes
S(2) Ir(2) C(12) 113.8(3) yes
S(2) Ir(2) C(13) 103.1(3) yes
S(2) Ir(2) C(14) 124.3(4) yes
S(2) Ir(2) C(15) 162.5(4) yes
C(11) Ir(2) C(12) 38.1(4) yes
C(11) Ir(2) C(13) 63.7(4) yes
C(11) Ir(2) C(14) 64.0(4) yes
C(11) Ir(2) C(15) 37.9(4) yes
C(12) Ir(2) C(13) 38.4(4) yes
C(12) Ir(2) C(14) 64.4(4) yes
C(12) Ir(2) C(15) 63.8(4) yes
C(13) Ir(2) C(14) 38.4(4) yes
C(13) Ir(2) C(15) 63.7(4) yes
C(14) Ir(2) C(15) 38.2(4) yes
Ir(1) Rh(1) Ir(2) 58.98(2) yes
Ir(1) Rh(1) S(1) 50.46(7) yes
Ir(1) Rh(1) S(2) 50.44(7) yes
Ir(1) Rh(1) C(21) 114.5(3) yes
Ir(1) Rh(1) C(22) 138.0(3) yes
Ir(1) Rh(1) C(25) 140.3(4) yes
Ir(1) Rh(1) C(26) 117.8(4) yes
Ir(2) Rh(1) S(1) 50.51(6) yes
Ir(2) Rh(1) S(2) 50.49(6) yes
Ir(2) Rh(1) C(21) 138.8(3) yes
Ir(2) Rh(1) C(22) 118.1(3) yes
Ir(2) Rh(1) C(25) 115.6(3) yes
Ir(2) Rh(1) C(26) 139.5(3) yes
S(1) Rh(1) S(2) 86.04(9) yes
S(1) Rh(1) C(21) 92.3(3) yes
S(1) Rh(1) C(22) 93.4(3) yes
S(1) Rh(1) C(25) 160.0(4) yes
S(1) Rh(1) C(26) 162.6(4) yes
S(2) Rh(1) C(21) 159.8(4) yes
S(2) Rh(1) C(22) 163.9(3) yes
S(2) Rh(1) C(25) 94.1(3) yes
S(2) Rh(1) C(26) 94.4(3) yes
C(21) Rh(1) C(22) 36.2(4) yes
C(21) Rh(1) C(25) 94.3(4) yes
C(21) Rh(1) C(26) 81.3(4) yes
C(22) Rh(1) C(25) 81.1(5) yes
C(22) Rh(1) C(26) 90.9(4) yes
C(25) Rh(1) C(26) 37.4(4) yes
Cl(1) Rh(2) Cl(2) 90.4(1) yes
Cl(1) Rh(2) C(29) 162.8(4) yes
Cl(1) Rh(2) C(30) 159.0(4) yes
Cl(1) Rh(2) C(33) 92.1(3) yes
Cl(1) Rh(2) C(34) 89.5(3) yes
Cl(2) Rh(2) C(29) 92.4(4) yes
Cl(2) Rh(2) C(30) 90.3(4) yes
Cl(2) Rh(2) C(33) 163.3(3) yes
Cl(2) Rh(2) C(34) 157.2(3) yes
C(29) Rh(2) C(30) 38.0(4) yes
C(29) Rh(2) C(33) 90.1(4) yes
C(29) Rh(2) C(34) 81.4(5) yes
C(30) Rh(2) C(33) 81.5(5) yes
C(30) Rh(2) C(34) 97.7(5) yes
C(33) Rh(2) C(34) 39.4(4) yes
Ir(1) S(1) Ir(2) 77.46(7) yes
Ir(1) S(1) Rh(1) 78.63(8) yes
Ir(2) S(1) Rh(1) 78.73(7) yes
Ir(1) S(2) Ir(2) 77.55(8) yes
Ir(1) S(2) Rh(1) 78.84(8) yes
Ir(2) S(2) Rh(1) 78.93(8) yes
Ir(1) C(1) C(2) 70.9(6) yes
Ir(1) C(1) C(5) 70.3(7) yes
Ir(1) C(1) C(6) 125.4(8) yes
C(2) C(1) C(5) 105.5(10) yes
C(2) C(1) C(6) 125(1) yes
C(5) C(1) C(6) 128(1) yes
Ir(1) C(2) C(1) 70.6(6) yes
Ir(1) C(2) C(3) 72.5(6) yes
Ir(1) C(2) C(7) 124.5(8) yes
C(1) C(2) C(3) 110(1) yes
C(1) C(2) C(7) 125(1) yes
C(3) C(2) C(7) 124(1) yes
Ir(1) C(3) C(2) 70.3(6) yes
Ir(1) C(3) C(4) 70.9(6) yes
Ir(1) C(3) C(8) 126.2(7) yes
C(2) C(3) C(4) 107(1) yes
C(2) C(3) C(8) 126(1) yes
C(4) C(3) C(8) 125(1) yes
Ir(1) C(4) C(3) 70.7(6) yes
Ir(1) C(4) C(5) 69.9(7) yes
Ir(1) C(4) C(9) 124.8(8) yes
C(3) C(4) C(5) 108(1) yes
C(3) C(4) C(9) 125(1) yes
C(5) C(4) C(9) 126(1) yes
Ir(1) C(5) C(1) 70.6(6) yes
Ir(1) C(5) C(4) 72.9(7) yes
Ir(1) C(5) C(10) 125.6(9) yes
C(1) C(5) C(4) 108(1) yes
C(1) C(5) C(10) 122(1) yes
C(4) C(5) C(10) 128(1) yes
Ir(2) C(11) C(12) 69.7(6) yes
Ir(2) C(11) C(15) 70.9(6) yes
Ir(2) C(11) C(16) 125.8(8) yes
C(12) C(11) C(15) 107(1) yes
C(12) C(11) C(16) 126(1) yes
C(15) C(11) C(16) 125(1) yes
Ir(2) C(12) C(11) 72.3(6) yes
Ir(2) C(12) C(13) 71.5(6) yes
Ir(2) C(12) C(17) 127.5(8) yes
C(11) C(12) C(13) 108(1) yes
C(11) C(12) C(17) 128(1) yes
C(13) C(12) C(17) 122(1) yes
Ir(2) C(13) C(12) 70.1(6) yes
Ir(2) C(13) C(14) 69.6(6) yes
Ir(2) C(13) C(18) 125.5(8) yes
C(12) C(13) C(14) 107.4(10) yes
C(12) C(13) C(18) 127(1) yes
C(14) C(13) C(18) 125(1) yes
Ir(2) C(14) C(13) 72.0(6) yes
Ir(2) C(14) C(15) 72.5(6) yes
Ir(2) C(14) C(19) 125.9(9) yes
C(13) C(14) C(15) 108(1) yes
C(13) C(14) C(19) 128(1) yes
C(15) C(14) C(19) 123(1) yes
Ir(2) C(15) C(11) 71.3(6) yes
Ir(2) C(15) C(14) 69.3(6) yes
Ir(2) C(15) C(20) 126.8(8) yes
C(11) C(15) C(14) 107(1) yes
C(11) C(15) C(20) 125(1) yes
C(14) C(15) C(20) 126(1) yes
Rh(1) C(21) C(22) 72.3(6) yes
Rh(1) C(21) C(28) 108.7(8) yes
C(22) C(21) C(28) 124(1) yes
Rh(1) C(22) C(21) 71.6(6) yes
Rh(1) C(22) C(23) 112.8(8) yes
C(21) C(22) C(23) 128(1) yes
C(22) C(23) C(24) 114(1) yes
C(23) C(24) C(25) 117(1) yes
Rh(1) C(25) C(24) 109.7(9) yes
Rh(1) C(25) C(26) 71.2(7) yes
C(24) C(25) C(26) 126(1) yes
Rh(1) C(26) C(25) 71.5(7) yes
Rh(1) C(26) C(27) 111.6(8) yes
C(25) C(26) C(27) 123(1) yes
C(26) C(27) C(28) 116(1) yes
C(21) C(28) C(27) 116(1) yes
Rh(2) C(29) C(30) 70.7(8) yes
Rh(2) C(29) C(36) 114.5(8) yes
C(30) C(29) C(36) 124(1) yes
Rh(2) C(30) C(29) 71.3(8) yes
Rh(2) C(30) C(31) 111.3(8) yes
C(29) C(30) C(31) 123(1) yes
C(30) C(31) C(32) 112(1) yes
C(31) C(32) C(33) 113(1) yes
Rh(2) C(33) C(32) 114.6(9) yes
Rh(2) C(33) C(34) 69.6(6) yes
C(32) C(33) C(34) 123(1) yes
Rh(2) C(34) C(33) 71.0(6) yes
Rh(2) C(34) C(35) 112.7(8) yes
C(33) C(34) C(35) 123(1) yes
C(34) C(35) C(36) 113(1) yes
C(29) C(36) C(35) 111(1) yes

loop_
_geom_bond_atom_site_label_1
_geom_bond_atom_site_label_2
_geom_bond_distance
_geom_bond_publ_flag
Ir(1) Ir(2) 2.8643(8) yes
Ir(1) Rh(1) 2.906(1) yes
Ir(1) S(1) 2.286(3) yes
Ir(1) S(2) 2.283(3) yes
Ir(1) C(1) 2.14(1) yes
Ir(1) C(2) 2.146(10) yes
Ir(1) C(3) 2.173(10) yes
Ir(1) C(4) 2.18(1) yes
Ir(1) C(5) 2.14(1) yes
Ir(2) Rh(1) 2.9130(9) yes
Ir(2) S(1) 2.292(2) yes
Ir(2) S(2) 2.290(3) yes
Ir(2) C(11) 2.19(1) yes
Ir(2) C(12) 2.15(1) yes
Ir(2) C(13) 2.170(10) yes
Ir(2) C(14) 2.14(1) yes
Ir(2) C(15) 2.18(1) yes
Rh(1) S(1) 2.300(3) yes
Rh(1) S(2) 2.293(3) yes
Rh(1) C(21) 2.141(10) yes
Rh(1) C(22) 2.15(1) yes
Rh(1) C(25) 2.17(1) yes
Rh(1) C(26) 2.16(1) yes
Rh(2) Cl(1) 2.360(4) yes
Rh(2) Cl(2) 2.374(3) yes
Rh(2) C(29) 2.10(1) yes
Rh(2) C(30) 2.09(1) yes
Rh(2) C(33) 2.13(1) yes
Rh(2) C(34) 2.11(1) yes
C(1) C(2) 1.41(1) yes
C(1) C(5) 1.43(2) yes
C(1) C(6) 1.52(1) yes
C(2) C(3) 1.38(1) yes
C(2) C(7) 1.53(1) yes
C(3) C(4) 1.43(1) yes
C(3) C(8) 1.51(1) yes
C(4) C(5) 1.38(2) yes
C(4) C(9) 1.52(2) yes
C(5) C(10) 1.51(2) yes
C(11) C(12) 1.41(1) yes
C(11) C(15) 1.42(2) yes
C(11) C(16) 1.50(1) yes
C(12) C(13) 1.42(2) yes
C(12) C(17) 1.51(2) yes
C(13) C(14) 1.42(2) yes
C(13) C(18) 1.50(1) yes
C(14) C(15) 1.42(2) yes
C(14) C(19) 1.49(2) yes
C(15) C(20) 1.51(2) yes
C(21) C(22) 1.33(1) yes
C(21) C(28) 1.53(2) yes
C(22) C(23) 1.49(2) yes
C(23) C(24) 1.50(2) yes
C(24) C(25) 1.48(2) yes
C(25) C(26) 1.39(2) yes
C(26) C(27) 1.47(2) yes
C(27) C(28) 1.43(2) yes
C(29) C(30) 1.37(2) yes
C(29) C(36) 1.52(2) yes
C(30) C(31) 1.53(2) yes
C(31) C(32) 1.52(2) yes
C(32) C(33) 1.47(2) yes
C(33) C(34) 1.43(1) yes
C(34) C(35) 1.48(2) yes
C(35) C(36) 1.53(2) yes
